data_7232159
loop_
_publ_author_name
'Zhang, Yuecheng'
'Yuan, Longfei'
'Jia, Shang'
'Liu, Xiao'
'Zhao, Jiquan'
'Yin, Guohui'

_publ_section_title
;
 Dicyanovinyl substituted push-pull chromophores: effects of central
 C[double bond, length as m-dash]C/phenyl spacers, crystal structures and
 application in hydrazine sensing.
;
_journal_issue 6
_journal_name_full 'Physical chemistry chemical physics : PCCP'
_journal_page_first 3218
_journal_page_last 3226
_journal_paper_doi 10.1039/c8cp07127f
_journal_volume 21
_journal_year 2019
_chemical_formula_sum 'C23 H16 N2 O'
_chemical_formula_weight 336.38
_space_group_crystal_system monoclinic
_space_group_IT_number 14
_space_group_name_Hall '-P 2ybc'
_space_group_name_H-M_alt 'P 1 21/c 1'
_symmetry_space_group_name_Hall '-P 2ybc'
_symmetry_space_group_name_H-M 'P 1 21/c 1'
_atom_sites_solution_hydrogens geom
_audit_creation_method SHELXL-2014/8
_audit_update_record
;
2018-10-26 deposited with the CCDC.
2019-01-11 downloaded from the CCDC.
;
_cell_angle_alpha 90
_cell_angle_beta 101.44(3)
_cell_angle_gamma 90
_cell_formula_units_Z 4
_cell_length_a 7.7770(16)
_cell_length_b 17.853(4)
_cell_length_c 12.949(3)
_cell_measurement_reflns_used 4599
_cell_measurement_temperature 113(2)
_cell_measurement_theta_max 27.9223
_cell_measurement_theta_min 1.9688
_cell_volume 1762.2(7)
_computing_cell_refinement crystalclear
_computing_data_collection crystalclear
_computing_data_reduction crystalclear
_computing_molecular_graphics 'Bruker SHELXTL'
_computing_publication_material 'Bruker SHELXTL'
_computing_structure_refinement 'SHELXL-97 (Sheldrick, 1997)'
_computing_structure_solution 'SHELXS-97 (Sheldrick, 1990)'
_diffrn_ambient_temperature 113(2)
_diffrn_measured_fraction_theta_full 0.999
_diffrn_measured_fraction_theta_max 0.999
_diffrn_measurement_device_type 'rigaku saturn'
_diffrn_radiation_type MoK\a
_diffrn_radiation_wavelength 0.71073
_diffrn_reflns_av_R_equivalents 0.0506
_diffrn_reflns_av_unetI/netI 0.0470
_diffrn_reflns_Laue_measured_fraction_full 0.999
_diffrn_reflns_Laue_measured_fraction_max 0.999
_diffrn_reflns_limit_h_max 10
_diffrn_reflns_limit_h_min -9
_diffrn_reflns_limit_k_max 23
_diffrn_reflns_limit_k_min -23
_diffrn_reflns_limit_l_max 16
_diffrn_reflns_limit_l_min -17
_diffrn_reflns_number 17468
_diffrn_reflns_point_group_measured_fraction_full 0.999
_diffrn_reflns_point_group_measured_fraction_max 0.999
_diffrn_reflns_theta_full 25.242
_diffrn_reflns_theta_max 27.889
_diffrn_reflns_theta_min 1.969
_diffrn_standards_decay_% 0
_diffrn_standards_interval_count 0
_diffrn_standards_interval_time 0
_diffrn_standards_number 0
_exptl_absorpt_coefficient_mu 0.079
_exptl_absorpt_correction_T_max 1.0000
_exptl_absorpt_correction_T_min 0.8304
_exptl_absorpt_correction_type multi-scan
_exptl_absorpt_process_details crystalclear
_exptl_crystal_density_diffrn 1.268
_exptl_crystal_description plate
_exptl_crystal_F_000 704
_exptl_crystal_size_max 0.200
_exptl_crystal_size_mid 0.180
_exptl_crystal_size_min 0.120
_refine_diff_density_max 0.232
_refine_diff_density_min -0.174
_refine_diff_density_rms 0.042
_refine_ls_extinction_coef 0.039(3)
_refine_ls_extinction_expression Fc^*^=kFc[1+0.001xFc^2^\l^3^/sin(2\q)]^-1/4^
_refine_ls_extinction_method 'SHELXL-2014/8 (Sheldrick 2014'
_refine_ls_goodness_of_fit_ref 0.967
_refine_ls_hydrogen_treatment constr
_refine_ls_matrix_type full
_refine_ls_number_parameters 237
_refine_ls_number_reflns 4200
_refine_ls_number_restraints 0
_refine_ls_restrained_S_all 0.967
_refine_ls_R_factor_all 0.0629
_refine_ls_R_factor_gt 0.0441
_refine_ls_shift/su_max 0.001
_refine_ls_shift/su_mean 0.000
_refine_ls_structure_factor_coef Fsqd
_refine_ls_weighting_details 'w=1/[\s^2^(Fo^2^)+(0.0701P)^2^] where P=(Fo^2^+2Fc^2^)/3'
_refine_ls_weighting_scheme calc
_refine_ls_wR_factor_gt 0.1056
_refine_ls_wR_factor_ref 0.1167
_reflns_Friedel_coverage 0.000
_reflns_number_gt 3011
_reflns_number_total 4200
_reflns_threshold_expression 'I > 2\s(I)'
_cod_data_source_file c8cp07127f2.cif
_cod_data_source_block shelxl_CCDC1
_cod_depositor_comments
;
The following automatic conversions were performed:

'_exptl_absorpt_correction_type' value 'Multi-scan' changed to
'multi-scan' according to
/home/data/users/saulius/crontab/automatic-downloads/rss-feeds/RSC/lib/dictionaries/cif_core.dic
dictionary named 'cif_core.dic' version 2.4.2 from 2011-04-26.

Automatic conversion script
Id: cif_fix_values 4973 2017-02-22 13:04:09Z antanas 

 Adding full bibliography for 7232158--7232160.cif.
;
_cod_original_cell_volume 1762.1(6)
_cod_database_code 7232159
_shelx_shelxl_version_number 2014/8
_shelx_space_group_comment
;
The symmetry employed for this shelxl refinement is uniquely defined
by the following loop, which should always be used as a source of
symmetry information in preference to the above space-group names.
They are only intended as comments.
;
_shelx_estimated_absorpt_t_min 0.984
_shelx_estimated_absorpt_t_max 0.991

loop_
_space_group_symop_operation_xyz
'x, y, z'
'-x, y+1/2, -z+1/2'
'-x, -y, -z'
'x, -y-1/2, z-1/2'

loop_
_atom_site_label
_atom_site_type_symbol
_atom_site_fract_x
_atom_site_fract_y
_atom_site_fract_z
_atom_site_U_iso_or_equiv
_atom_site_adp_type
_atom_site_occupancy
_atom_site_site_symmetry_order
_atom_site_calc_flag
_atom_site_refinement_flags_posn
_atom_site_refinement_flags_adp
O1 O 0.24723(12) 0.70089(5) 0.36846(7) 0.0373(3) Uani 1 1 d . .
N1 N 1.14983(17) 0.44822(7) 0.90400(10) 0.0449(3) Uani 1 1 d . .
N2 N 0.96095(18) 0.57066(7) 0.60837(10) 0.0528(4) Uani 1 1 d . .
C1 C 0.29582(15) 0.74909(7) 0.45104(10) 0.0279(3) Uani 1 1 d . .
C2 C 0.36844(16) 0.81645(8) 0.42630(10) 0.0311(3) Uani 1 1 d . .
H2 H 0.3806 0.8260 0.3559 0.037 Uiso 1 1 calc R U
C3 C 0.42277(16) 0.86935(7) 0.50328(10) 0.0290(3) Uani 1 1 d . .
H3 H 0.4711 0.9152 0.4851 0.035 Uiso 1 1 calc R U
C4 C 0.40799(15) 0.85668(7) 0.60749(9) 0.0256(3) Uani 1 1 d . .
C5 C 0.33347(17) 0.78960(7) 0.63065(10) 0.0300(3) Uani 1 1 d . .
H5 H 0.3207 0.7801 0.7009 0.036 Uiso 1 1 calc R U
C6 C 0.27686(16) 0.73577(7) 0.55329(10) 0.0294(3) Uani 1 1 d . .
H6 H 0.2257 0.6903 0.5708 0.035 Uiso 1 1 calc R U
C7 C 0.46791(15) 0.91462(7) 0.68961(10) 0.0262(3) Uani 1 1 d . .
C8 C 0.39835(16) 0.98670(7) 0.67333(11) 0.0315(3) Uani 1 1 d . .
H8 H 0.3175 0.9974 0.6099 0.038 Uiso 1 1 calc R U
C9 C 0.44406(17) 1.04301(7) 0.74725(11) 0.0370(3) Uani 1 1 d . .
H9 H 0.3957 1.0918 0.7342 0.044 Uiso 1 1 calc R U
C10 C 0.56022(18) 1.02782(8) 0.83988(12) 0.0395(4) Uani 1 1 d . .
H10 H 0.5904 1.0659 0.8916 0.047 Uiso 1 1 calc R U
C11 C 0.63299(17) 0.95704(7) 0.85759(11) 0.0334(3) Uani 1 1 d . .
H11 H 0.7136 0.9472 0.9215 0.040 Uiso 1 1 calc R U
C12 C 0.59007(15) 0.89994(7) 0.78322(10) 0.0263(3) Uani 1 1 d . .
C13 C 0.68461(15) 0.82750(7) 0.80385(10) 0.0251(3) Uani 1 1 d . .
C14 C 0.75727(16) 0.79249(7) 0.72572(10) 0.0289(3) Uani 1 1 d . .
H14 H 0.7405 0.8144 0.6576 0.035 Uiso 1 1 calc R U
C15 C 0.85241(16) 0.72711(7) 0.74510(10) 0.0292(3) Uani 1 1 d . .
H15 H 0.9004 0.7046 0.6906 0.035 Uiso 1 1 calc R U
C16 C 0.87860(15) 0.69362(7) 0.84512(10) 0.0260(3) Uani 1 1 d . .
C17 C 0.81045(16) 0.72987(7) 0.92394(10) 0.0287(3) Uani 1 1 d . .
H17 H 0.8307 0.7092 0.9929 0.034 Uiso 1 1 calc R U
C18 C 0.71432(16) 0.79513(7) 0.90361(10) 0.0282(3) Uani 1 1 d . .
H18 H 0.6680 0.8182 0.9583 0.034 Uiso 1 1 calc R U
C19 C 0.96912(15) 0.62341(7) 0.87310(10) 0.0279(3) Uani 1 1 d . .
H19 H 1.0020 0.6143 0.9467 0.033 Uiso 1 1 calc R U
C20 C 1.01445(15) 0.56871(7) 0.81150(10) 0.0288(3) Uani 1 1 d . .
C21 C 1.09218(17) 0.50149(8) 0.86123(10) 0.0330(3) Uani 1 1 d . .
C22 C 0.98458(17) 0.57009(7) 0.69869(11) 0.0348(3) Uani 1 1 d . .
C23 C 0.17580(19) 0.62993(8) 0.38742(11) 0.0401(4) Uani 1 1 d . .
H23A H 0.2648 0.6005 0.4345 0.060 Uiso 1 1 calc R U
H23B H 0.1396 0.6033 0.3205 0.060 Uiso 1 1 calc R U
H23C H 0.0739 0.6372 0.4203 0.060 Uiso 1 1 calc R U

loop_
_atom_site_aniso_label
_atom_site_aniso_U_11
_atom_site_aniso_U_22
_atom_site_aniso_U_33
_atom_site_aniso_U_23
_atom_site_aniso_U_13
_atom_site_aniso_U_12
O1 0.0482(6) 0.0405(6) 0.0234(5) -0.0068(4) 0.0075(4) -0.0051(4)
N1 0.0584(8) 0.0360(7) 0.0408(7) 0.0053(6) 0.0112(6) 0.0144(6)
N2 0.0726(9) 0.0494(9) 0.0353(8) 0.0015(6) 0.0079(7) 0.0172(7)
C1 0.0273(6) 0.0343(7) 0.0212(6) -0.0034(5) 0.0029(5) 0.0047(5)
C2 0.0334(7) 0.0392(8) 0.0211(6) 0.0033(5) 0.0062(5) 0.0029(6)
C3 0.0293(7) 0.0310(7) 0.0263(7) 0.0059(5) 0.0048(5) 0.0012(5)
C4 0.0245(6) 0.0286(6) 0.0221(6) 0.0018(5) 0.0008(5) 0.0036(5)
C5 0.0369(7) 0.0328(7) 0.0204(6) 0.0008(5) 0.0061(5) -0.0006(5)
C6 0.0338(7) 0.0299(7) 0.0246(7) 0.0007(5) 0.0062(5) -0.0015(5)
C7 0.0257(6) 0.0277(6) 0.0261(6) 0.0011(5) 0.0076(5) -0.0001(5)
C8 0.0300(7) 0.0305(7) 0.0327(7) 0.0028(5) 0.0030(5) 0.0031(5)
C9 0.0368(8) 0.0262(7) 0.0464(9) -0.0003(6) 0.0047(6) 0.0036(6)
C10 0.0402(8) 0.0293(7) 0.0456(9) -0.0094(6) 0.0001(7) -0.0006(6)
C11 0.0331(7) 0.0319(7) 0.0319(7) -0.0034(6) -0.0016(6) -0.0003(6)
C12 0.0261(6) 0.0253(6) 0.0277(7) 0.0008(5) 0.0059(5) 0.0003(5)
C13 0.0230(6) 0.0259(6) 0.0251(6) -0.0008(5) 0.0016(5) -0.0017(5)
C14 0.0343(7) 0.0288(7) 0.0235(6) 0.0055(5) 0.0055(5) 0.0014(5)
C15 0.0342(7) 0.0287(7) 0.0257(7) 0.0023(5) 0.0084(5) 0.0030(5)
C16 0.0253(6) 0.0249(6) 0.0272(7) 0.0027(5) 0.0039(5) -0.0016(5)
C17 0.0314(7) 0.0302(7) 0.0230(6) 0.0037(5) 0.0019(5) -0.0003(5)
C18 0.0299(7) 0.0301(6) 0.0248(6) -0.0010(5) 0.0058(5) 0.0011(5)
C19 0.0270(6) 0.0281(7) 0.0270(7) 0.0052(5) 0.0016(5) -0.0009(5)
C20 0.0274(6) 0.0286(7) 0.0291(7) 0.0043(5) 0.0027(5) 0.0007(5)
C21 0.0359(7) 0.0311(7) 0.0318(7) 0.0015(6) 0.0067(6) 0.0049(6)
C22 0.0385(8) 0.0298(7) 0.0353(8) 0.0014(6) 0.0050(6) 0.0065(6)
C23 0.0457(8) 0.0370(8) 0.0365(8) -0.0079(6) 0.0053(6) -0.0045(6)

loop_
_atom_type_symbol
_atom_type_description
_atom_type_scat_dispersion_real
_atom_type_scat_dispersion_imag
_atom_type_scat_source
C C 0.0033 0.0016 'International Tables Vol C Tables 4.2.6.8 and 6.1.1.4'
H H 0.0000 0.0000 'International Tables Vol C Tables 4.2.6.8 and 6.1.1.4'
N N 0.0061 0.0033 'International Tables Vol C Tables 4.2.6.8 and 6.1.1.4'
O O 0.0106 0.0060 'International Tables Vol C Tables 4.2.6.8 and 6.1.1.4'

loop_
_geom_angle_atom_site_label_1
_geom_angle_atom_site_label_2
_geom_angle_atom_site_label_3
_geom_angle
C1 O1 C23 118.83(10)
O1 C1 C6 125.18(12)
O1 C1 C2 115.19(12)
C6 C1 C2 119.62(12)
C3 C2 C1 120.38(12)
C3 C2 H2 119.8
C1 C2 H2 119.8
C2 C3 C4 121.11(12)
C2 C3 H3 119.4
C4 C3 H3 119.4
C5 C4 C3 117.81(12)
C5 C4 C7 121.94(11)
C3 C4 C7 120.24(11)
C4 C5 C6 121.65(12)
C4 C5 H5 119.2
C6 C5 H5 119.2
C1 C6 C5 119.41(12)
C1 C6 H6 120.3
C5 C6 H6 120.3
C8 C7 C12 118.47(12)
C8 C7 C4 118.36(11)
C12 C7 C4 123.17(11)
C9 C8 C7 121.75(12)
C9 C8 H8 119.1
C7 C8 H8 119.1
C10 C9 C8 119.52(13)
C10 C9 H9 120.2
C8 C9 H9 120.2
C9 C10 C11 119.97(13)
C9 C10 H10 120.0
C11 C10 H10 120.0
C10 C11 C12 121.19(13)
C10 C11 H11 119.4
C12 C11 H11 119.4
C11 C12 C7 119.07(12)
C11 C12 C13 118.00(11)
C7 C12 C13 122.82(11)
C18 C13 C14 117.95(11)
C18 C13 C12 120.90(11)
C14 C13 C12 121.00(11)
C15 C14 C13 121.71(12)
C15 C14 H14 119.1
C13 C14 H14 119.1
C14 C15 C16 120.20(12)
C14 C15 H15 119.9
C16 C15 H15 119.9
C17 C16 C15 118.00(11)
C17 C16 C19 116.98(11)
C15 C16 C19 125.02(12)
C18 C17 C16 121.35(12)
C18 C17 H17 119.3
C16 C17 H17 119.3
C17 C18 C13 120.74(12)
C17 C18 H18 119.6
C13 C18 H18 119.6
C20 C19 C16 130.44(12)
C20 C19 H19 114.8
C16 C19 H19 114.8
C19 C20 C22 125.51(12)
C19 C20 C21 118.34(12)
C22 C20 C21 116.09(11)
N1 C21 C20 177.12(15)
N2 C22 C20 179.51(15)
O1 C23 H23A 109.5
O1 C23 H23B 109.5
H23A C23 H23B 109.5
O1 C23 H23C 109.5
H23A C23 H23C 109.5
H23B C23 H23C 109.5

loop_
_geom_bond_atom_site_label_1
_geom_bond_atom_site_label_2
_geom_bond_distance
O1 C1 1.3662(15)
O1 C23 1.4240(16)
N1 C21 1.1461(17)
N2 C22 1.1475(17)
C1 C6 1.3816(17)
C1 C2 1.3928(18)
C2 C3 1.3772(18)
C2 H2 0.9500
C3 C4 1.3952(17)
C3 H3 0.9500
C4 C5 1.3889(17)
C4 C7 1.4904(17)
C5 C6 1.3950(18)
C5 H5 0.9500
C6 H6 0.9500
C7 C8 1.3956(17)
C7 C12 1.4084(17)
C8 C9 1.3851(19)
C8 H8 0.9500
C9 C10 1.378(2)
C9 H9 0.9500
C10 C11 1.3849(18)
C10 H10 0.9500
C11 C12 1.3966(18)
C11 H11 0.9500
C12 C13 1.4854(16)
C13 C18 1.3920(17)
C13 C14 1.4001(18)
C14 C15 1.3782(17)
C14 H14 0.9500
C15 C16 1.4041(17)
C15 H15 0.9500
C16 C17 1.3987(18)
C16 C19 1.4480(17)
C17 C18 1.3811(17)
C17 H17 0.9500
C18 H18 0.9500
C19 C20 1.3512(18)
C19 H19 0.9500
C20 C22 1.4330(19)
C20 C21 1.4374(17)
C23 H23A 0.9800
C23 H23B 0.9800
C23 H23C 0.9800

loop_
_geom_torsion_atom_site_label_1
_geom_torsion_atom_site_label_2
_geom_torsion_atom_site_label_3
_geom_torsion_atom_site_label_4
_geom_torsion
C23 O1 C1 C6 -2.01(18)
C23 O1 C1 C2 178.47(11)
O1 C1 C2 C3 -179.82(11)
C6 C1 C2 C3 0.62(19)
C1 C2 C3 C4 0.55(19)
C2 C3 C4 C5 -1.26(18)
C2 C3 C4 C7 179.88(11)
C3 C4 C5 C6 0.83(18)
C7 C4 C5 C6 179.68(11)
O1 C1 C6 C5 179.46(12)
C2 C1 C6 C5 -1.04(18)
C4 C5 C6 C1 0.30(19)
C5 C4 C7 C8 -123.35(13)
C3 C4 C7 C8 55.47(16)
C5 C4 C7 C12 56.06(17)
C3 C4 C7 C12 -125.13(13)
C12 C7 C8 C9 -1.15(19)
C4 C7 C8 C9 178.28(12)
C7 C8 C9 C10 -0.5(2)
C8 C9 C10 C11 1.3(2)
C9 C10 C11 C12 -0.4(2)
C10 C11 C12 C7 -1.2(2)
C10 C11 C12 C13 174.97(13)
C8 C7 C12 C11 1.97(18)
C4 C7 C12 C11 -177.43(12)
C8 C7 C12 C13 -174.04(11)
C4 C7 C12 C13 6.56(18)
C11 C12 C13 C18 43.37(17)
C7 C12 C13 C18 -140.58(12)
C11 C12 C13 C14 -132.03(13)
C7 C12 C13 C14 44.02(17)
C18 C13 C14 C15 1.36(18)
C12 C13 C14 C15 176.90(11)
C13 C14 C15 C16 0.14(19)
C14 C15 C16 C17 -2.03(18)
C14 C15 C16 C19 177.05(11)
C15 C16 C17 C18 2.47(18)
C19 C16 C17 C18 -176.68(11)
C16 C17 C18 C13 -1.00(18)
C14 C13 C18 C17 -0.93(18)
C12 C13 C18 C17 -176.47(11)
C17 C16 C19 C20 164.00(13)
C15 C16 C19 C20 -15.1(2)
C16 C19 C20 C22 2.0(2)
C16 C19 C20 C21 -175.01(12)
